data_7120391
loop_
_publ_author_name
'He, Chi'
'Bai, Zengbing'
'Hu, Jialei'
'Wang, Bingnan'
'Xie, Hujun'
'Yu, Lei'
'Ding, Hanfeng'

_publ_section_title
;
 A divergent [5+2] cascade approach to bicyclo[3.2.1]octanes: facile
 synthesis of ent-kaurene and cedrene-type skeletons
;
_journal_name_full 'Chem. Commun.'
_journal_paper_doi 10.1039/C7CC04292B
_journal_year 2017
_chemical_formula_moiety 'C16 H16 F6 O3'
_chemical_formula_sum 'C16 H16 F6 O3'
_chemical_formula_weight 370.29
_chemical_name_systematic
;
 ? 
;
_space_group_crystal_system triclinic
_space_group_IT_number 2
_space_group_name_Hall '-P 1'
_space_group_name_H-M_alt 'P -1'
_symmetry_space_group_name_Hall '-P 1'
_symmetry_space_group_name_H-M 'P -1'
_atom_sites_solution_hydrogens geom
_atom_sites_solution_primary direct
_atom_sites_solution_secondary difmap
_audit_creation_date 2014-12-12
_audit_creation_method
;
Olex2 1.2
(compiled 2014.03.20 svn.r2914 for OlexSys, GUI svn.r4816)
;
_audit_update_record
;
2017-04-13 deposited with the CCDC.
2017-07-05 downloaded from the CCDC.
;
_cell_angle_alpha 65.681(14)
_cell_angle_beta 78.962(10)
_cell_angle_gamma 83.688(10)
_cell_formula_units_Z 2
_cell_length_a 7.6511(6)
_cell_length_b 10.6171(17)
_cell_length_c 11.0543(14)
_cell_measurement_reflns_used 1165
_cell_measurement_temperature 293(2)
_cell_measurement_theta_max 29.2376
_cell_measurement_theta_min 3.1196
_cell_volume 802.7(2)
_computing_cell_refinement
;
CrysAlisPro, Agilent Technologies,
Version 1.171.35.11 (release 16-05-2011 CrysAlis171 .NET)
(compiled May 16 2011,17:55:39)
;
_computing_data_collection
;
CrysAlisPro, Agilent Technologies,
Version 1.171.35.11 (release 16-05-2011 CrysAlis171 .NET)
(compiled May 16 2011,17:55:39)
;
_computing_data_reduction
;
CrysAlisPro, Agilent Technologies,
Version 1.171.35.11 (release 16-05-2011 CrysAlis171 .NET)
(compiled May 16 2011,17:55:39)
;
_computing_molecular_graphics 'Olex2 (Dolomanov et al., 2009)'
_computing_publication_material 'Olex2 (Dolomanov et al., 2009)'
_computing_structure_refinement 'ShelXL (Sheldrick, 2008)'
_computing_structure_solution 'ShelXS (Sheldrick, 2008)'
_diffrn_ambient_temperature 293.15
_diffrn_detector_area_resol_mean 10.3592
_diffrn_measured_fraction_theta_full 0.996
_diffrn_measured_fraction_theta_max 0.996
_diffrn_measurement_device_type 'Xcalibur, Atlas, Gemini ultra'
_diffrn_measurement_method '\w scans'
_diffrn_orient_matrix_UB_11 0.0165635000
_diffrn_orient_matrix_UB_12 0.0335816000
_diffrn_orient_matrix_UB_13 -0.0711886000
_diffrn_orient_matrix_UB_21 0.0920523000
_diffrn_orient_matrix_UB_22 0.0009554000
_diffrn_orient_matrix_UB_23 0.0016479000
_diffrn_orient_matrix_UB_31 0.0135749000
_diffrn_orient_matrix_UB_32 -0.0652119000
_diffrn_orient_matrix_UB_33 -0.0044859000
_diffrn_radiation_monochromator graphite
_diffrn_radiation_type MoK\a
_diffrn_radiation_wavelength 0.71073
_diffrn_reflns_av_R_equivalents 0.0372
_diffrn_reflns_av_unetI/netI 0.0510
_diffrn_reflns_limit_h_max 9
_diffrn_reflns_limit_h_min -9
_diffrn_reflns_limit_k_max 12
_diffrn_reflns_limit_k_min -11
_diffrn_reflns_limit_l_max 13
_diffrn_reflns_limit_l_min -13
_diffrn_reflns_number 5137
_diffrn_reflns_theta_full 25.35
_diffrn_reflns_theta_max 25.35
_diffrn_reflns_theta_min 3.13
_diffrn_source 'Enhance (Mo) X-ray Source'
_exptl_absorpt_coefficient_mu 0.150
_exptl_absorpt_correction_T_max 1.00000
_exptl_absorpt_correction_T_min 0.61630
_exptl_absorpt_correction_type multi-scan
_exptl_absorpt_process_details
;
CrysAlisPro, Agilent Technologies,
Version 1.171.35.11 (release 16-05-2011 CrysAlis171 .NET)
(compiled May 16 2011,17:55:39)
Empirical absorption correction using spherical harmonics,
 implemented in SCALE3 ABSPACK scaling algorithm.
;
_exptl_crystal_colour colourless
_exptl_crystal_colour_primary colourless
_exptl_crystal_density_diffrn 1.532
_exptl_crystal_density_method 'not measured'
_exptl_crystal_description block
_exptl_crystal_F_000 380
_exptl_crystal_size_max 0.42
_exptl_crystal_size_mid 0.38
_exptl_crystal_size_min 0.3
_refine_diff_density_max 0.251
_refine_diff_density_min -0.222
_refine_diff_density_rms 0.056
_refine_ls_extinction_method none
_refine_ls_goodness_of_fit_ref 1.045
_refine_ls_hydrogen_treatment constr
_refine_ls_matrix_type full
_refine_ls_number_parameters 226
_refine_ls_number_reflns 2939
_refine_ls_number_restraints 0
_refine_ls_restrained_S_all 1.045
_refine_ls_R_factor_all 0.1039
_refine_ls_R_factor_gt 0.0646
_refine_ls_shift/su_max 0.001
_refine_ls_shift/su_mean 0.000
_refine_ls_structure_factor_coef Fsqd
_refine_ls_weighting_details 'calc w=1/[\s^2^(Fo^2^)+(0.1091P)^2^+0.0028P] where P=(Fo^2^+2Fc^2^)/3'
_refine_ls_weighting_scheme calc
_refine_ls_wR_factor_gt 0.1690
_refine_ls_wR_factor_ref 0.2103
_reflns_number_gt 1755
_reflns_number_total 2939
_reflns_threshold_expression >2sigma(I)
_cod_data_source_file c7cc04292b2.cif
_cod_data_source_block 141210_hc_40743a
_cod_original_cell_volume 802.66(18)
_cod_database_code 7120391
_chemical_oxdiff_formula 'c10 h10 n2 o8 F1'
_reflns_odcompleteness_completeness 99.57
_reflns_odcompleteness_iscentric 1
_reflns_odcompleteness_theta 26.32
_olex2_refinement_description
;
1. Fixed Uiso
 At 1.2 times of:
  All C(H) groups, All C(H,H) groups
2.a Ternary CH refined with riding coordinates:
 C1(H1), C7(H7), C8(H8), C14(H14)
2.b Secondary CH2 refined with riding coordinates:
 C9(H9A,H9B), C10(H10A,H10B), C11(H11A,H11B), C12(H12A,H12B), C13(H13A,H13B)
2.c Aromatic/amide H refined with riding coordinates:
 C2(H2), C3(H3)
;

loop_
_space_group_symop_id
_space_group_symop_operation_xyz
1 'x, y, z'
2 '-x, -y, -z'

loop_
_atom_site_label
_atom_site_type_symbol
_atom_site_fract_x
_atom_site_fract_y
_atom_site_fract_z
_atom_site_U_iso_or_equiv
_atom_site_adp_type
_atom_site_occupancy
_atom_site_calc_flag
_atom_site_refinement_flags_posn
F1 F 0.5830(4) 0.1959(4) 0.2888(3) 0.1470(13) Uani 1 d .
F2 F 0.3552(5) 0.2177(3) 0.4211(3) 0.1403(12) Uani 1 d .
F3 F 0.3989(6) 0.0382(3) 0.3826(3) 0.1552(14) Uani 1 d .
F4 F 0.0405(4) 0.2493(3) 0.3468(2) 0.1155(9) Uani 1 d .
F5 F 0.0301(3) 0.2836(3) 0.1456(3) 0.1188(9) Uani 1 d .
F6 F 0.0802(4) 0.0822(3) 0.2846(3) 0.1254(10) Uani 1 d .
O1 O 0.8111(3) 0.4670(2) -0.2142(3) 0.0794(7) Uani 1 d .
O2 O 0.3783(3) 0.18384(19) 0.11190(18) 0.0537(6) Uani 1 d .
O3 O 0.3941(3) 0.40742(19) -0.0623(2) 0.0577(6) Uani 1 d .
C1 C 0.6665(4) 0.2811(3) -0.0132(3) 0.0504(7) Uani 1 d .
H1 H 0.6851 0.3263 0.0446 0.060 Uiso 1 calc R
C2 C 0.7597(4) 0.1402(3) 0.0198(3) 0.0553(8) Uani 1 d .
H2 H 0.7722 0.0769 0.1062 0.066 Uiso 1 calc R
C3 C 0.8202(4) 0.1200(3) -0.0904(3) 0.0541(8) Uani 1 d .
H3 H 0.8833 0.0405 -0.0921 0.065 Uiso 1 calc R
C4 C 0.7753(4) 0.2404(3) -0.2133(3) 0.0512(7) Uani 1 d .
C5 C 0.7582(4) 0.3512(3) -0.1580(3) 0.0535(8) Uani 1 d .
C6 C 0.4707(4) 0.2735(3) -0.0196(3) 0.0463(7) Uani 1 d .
C7 C 0.4368(3) 0.2107(3) -0.1145(3) 0.0479(7) Uani 1 d .
H7 H 0.4201 0.1114 -0.0627 0.058 Uiso 1 calc R
C8 C 0.5844(4) 0.2300(3) -0.2376(3) 0.0507(7) Uani 1 d .
H8 H 0.5864 0.1468 -0.2555 0.061 Uiso 1 calc R
C9 C 0.5764(4) 0.3520(4) -0.3707(3) 0.0699(9) Uani 1 d .
H9A H 0.5541 0.4379 -0.3582 0.084 Uiso 1 calc R
H9B H 0.4838 0.3416 -0.4145 0.084 Uiso 1 calc R
C10 C 0.7600(5) 0.3488(5) -0.4524(4) 0.0945(13) Uani 1 d .
H10A H 0.7960 0.4420 -0.5117 0.113 Uiso 1 calc R
H10B H 0.7585 0.2968 -0.5067 0.113 Uiso 1 calc R
C11 C 0.8889(4) 0.2793(3) -0.3520(3) 0.0654(9) Uani 1 d .
H11A H 0.9464 0.1976 -0.3627 0.078 Uiso 1 calc R
H11B H 0.9800 0.3425 -0.3648 0.078 Uiso 1 calc R
C12 C 0.2553(4) 0.2804(3) -0.1481(3) 0.0638(9) Uani 1 d .
H12A H 0.2405 0.2910 -0.2370 0.077 Uiso 1 calc R
H12B H 0.1587 0.2268 -0.0827 0.077 Uiso 1 calc R
C13 C 0.2595(4) 0.4187(4) -0.1424(4) 0.0705(9) Uani 1 d .
H13A H 0.2890 0.4897 -0.2322 0.085 Uiso 1 calc R
H13B H 0.1442 0.4428 -0.1014 0.085 Uiso 1 calc R
C14 C 0.3123(4) 0.2396(3) 0.2075(3) 0.0609(8) Uani 1 d .
H14 H 0.3297 0.3395 0.1667 0.073 Uiso 1 calc R
C15 C 0.4121(7) 0.1730(5) 0.3253(4) 0.0879(12) Uani 1 d .
C16 C 0.1158(5) 0.2133(4) 0.2477(4) 0.0769(10) Uani 1 d .

loop_
_atom_site_aniso_label
_atom_site_aniso_U_11
_atom_site_aniso_U_22
_atom_site_aniso_U_33
_atom_site_aniso_U_23
_atom_site_aniso_U_13
_atom_site_aniso_U_12
F1 0.103(2) 0.251(4) 0.0914(18) -0.063(2) -0.0432(17) 0.004(2)
F2 0.180(3) 0.182(3) 0.0917(17) -0.0883(19) -0.0340(18) 0.017(2)
F3 0.258(4) 0.096(2) 0.107(2) -0.0188(16) -0.085(2) 0.019(2)
F4 0.109(2) 0.134(2) 0.1109(17) -0.0780(17) 0.0432(15) -0.0245(15)
F5 0.0582(15) 0.173(3) 0.121(2) -0.0617(19) -0.0055(14) 0.0070(15)
F6 0.110(2) 0.1024(19) 0.169(2) -0.0766(18) 0.0409(18) -0.0450(14)
O1 0.0809(17) 0.0543(14) 0.0993(17) -0.0290(13) 0.0022(14) -0.0236(11)
O2 0.0534(12) 0.0518(12) 0.0563(11) -0.0242(10) -0.0027(10) -0.0039(9)
O3 0.0568(13) 0.0499(12) 0.0663(12) -0.0224(10) -0.0162(10) 0.0060(9)
C1 0.0491(17) 0.0544(17) 0.0597(17) -0.0303(14) -0.0165(14) -0.0067(13)
C2 0.0421(16) 0.0599(19) 0.0665(19) -0.0227(15) -0.0215(15) -0.0009(13)
C3 0.0360(15) 0.0525(17) 0.074(2) -0.0246(15) -0.0127(14) 0.0027(12)
C4 0.0391(16) 0.0541(17) 0.0625(18) -0.0264(14) -0.0061(14) -0.0009(12)
C5 0.0356(15) 0.0525(18) 0.0735(19) -0.0245(15) -0.0135(14) -0.0014(12)
C6 0.0409(15) 0.0468(16) 0.0514(16) -0.0189(13) -0.0104(13) 0.0002(12)
C7 0.0394(15) 0.0523(16) 0.0563(16) -0.0237(13) -0.0095(13) -0.0074(12)
C8 0.0463(17) 0.0559(17) 0.0565(17) -0.0279(14) -0.0102(13) -0.0036(12)
C9 0.061(2) 0.088(2) 0.0588(19) -0.0258(18) -0.0155(17) -0.0002(17)
C10 0.071(3) 0.131(4) 0.067(2) -0.029(2) 0.0019(19) -0.007(2)
C11 0.058(2) 0.068(2) 0.067(2) -0.0276(16) 0.0024(16) -0.0067(15)
C12 0.0409(17) 0.088(2) 0.0693(19) -0.0351(18) -0.0169(15) -0.0016(15)
C13 0.0499(19) 0.076(2) 0.080(2) -0.0245(18) -0.0229(17) 0.0148(15)
C14 0.068(2) 0.062(2) 0.0579(18) -0.0305(16) -0.0052(16) -0.0026(15)
C15 0.107(4) 0.098(3) 0.066(2) -0.041(2) -0.017(2) 0.006(2)
C16 0.076(3) 0.079(3) 0.078(2) -0.042(2) 0.010(2) -0.0076(19)

loop_
_atom_type_symbol
_atom_type_description
_atom_type_scat_dispersion_real
_atom_type_scat_dispersion_imag
_atom_type_scat_source
C C 0.0033 0.0016 'International Tables Vol C Tables 4.2.6.8 and 6.1.1.4'
H H 0.0000 0.0000 'International Tables Vol C Tables 4.2.6.8 and 6.1.1.4'
F F 0.0171 0.0103 'International Tables Vol C Tables 4.2.6.8 and 6.1.1.4'
O O 0.0106 0.0060 'International Tables Vol C Tables 4.2.6.8 and 6.1.1.4'

loop_
_geom_angle_atom_site_label_1
_geom_angle_atom_site_label_2
_geom_angle_atom_site_label_3
_geom_angle
C14 O2 C6 119.0(2)
C6 O3 C13 109.5(2)
C2 C1 H1 113.6
C2 C1 C5 98.1(2)
C2 C1 C6 110.6(2)
C5 C1 H1 113.6
C5 C1 C6 106.1(2)
C6 C1 H1 113.6
C1 C2 H2 124.7
C3 C2 C1 110.6(3)
C3 C2 H2 124.7
C2 C3 H3 124.1
C2 C3 C4 111.8(3)
C4 C3 H3 124.1
C3 C4 C5 97.9(2)
C3 C4 C8 111.1(2)
C3 C4 C11 123.3(2)
C5 C4 C8 105.0(2)
C5 C4 C11 114.4(3)
C11 C4 C8 104.0(2)
O1 C5 C1 127.4(3)
O1 C5 C4 127.9(3)
C4 C5 C1 104.6(2)
O2 C6 C1 110.2(2)
O2 C6 C7 104.2(2)
O3 C6 O2 111.2(2)
O3 C6 C1 108.7(2)
O3 C6 C7 107.5(2)
C1 C6 C7 115.1(2)
C6 C7 H7 108.3
C6 C7 C8 116.0(2)
C6 C7 C12 100.2(2)
C8 C7 H7 108.3
C12 C7 H7 108.3
C12 C7 C8 115.3(2)
C4 C8 H8 106.4
C7 C8 C4 114.2(2)
C7 C8 H8 106.4
C9 C8 C4 101.5(2)
C9 C8 C7 120.9(2)
C9 C8 H8 106.4
C8 C9 H9A 111.0
C8 C9 H9B 111.0
C8 C9 C10 103.9(3)
H9A C9 H9B 109.0
C10 C9 H9A 111.0
C10 C9 H9B 111.0
C9 C10 H10A 110.3
C9 C10 H10B 110.3
C9 C10 C11 106.9(3)
H10A C10 H10B 108.6
C11 C10 H10A 110.3
C11 C10 H10B 110.3
C4 C11 C10 105.6(3)
C4 C11 H11A 110.6
C4 C11 H11B 110.6
C10 C11 H11A 110.6
C10 C11 H11B 110.6
H11A C11 H11B 108.8
C7 C12 H12A 110.9
C7 C12 H12B 110.9
H12A C12 H12B 108.9
C13 C12 C7 104.4(2)
C13 C12 H12A 110.9
C13 C12 H12B 110.9
O3 C13 C12 106.8(2)
O3 C13 H13A 110.4
O3 C13 H13B 110.4
C12 C13 H13A 110.4
C12 C13 H13B 110.4
H13A C13 H13B 108.6
O2 C14 H14 109.4
O2 C14 C15 109.3(3)
O2 C14 C16 107.1(3)
C15 C14 H14 109.4
C16 C14 H14 109.4
C16 C14 C15 112.4(3)
F1 C15 F2 106.8(4)
F1 C15 C14 111.8(3)
F2 C15 C14 113.0(3)
F3 C15 F1 106.1(4)
F3 C15 F2 106.0(4)
F3 C15 C14 112.7(4)
F4 C16 F5 106.8(3)
F4 C16 F6 107.3(3)
F4 C16 C14 113.2(3)
F5 C16 F6 105.4(4)
F5 C16 C14 110.9(3)
F6 C16 C14 112.9(3)

loop_
_geom_bond_atom_site_label_1
_geom_bond_atom_site_label_2
_geom_bond_distance
F1 C15 1.311(5)
F2 C15 1.315(4)
F3 C15 1.311(5)
F4 C16 1.317(4)
F5 C16 1.321(4)
F6 C16 1.323(4)
O1 C5 1.202(3)
O2 C6 1.460(3)
O2 C14 1.403(3)
O3 C6 1.399(3)
O3 C13 1.446(4)
C1 H1 0.9800
C1 C2 1.515(4)
C1 C5 1.521(4)
C1 C6 1.526(4)
C2 H2 0.9300
C2 C3 1.313(4)
C3 H3 0.9300
C3 C4 1.500(4)
C4 C5 1.517(4)
C4 C8 1.558(4)
C4 C11 1.525(4)
C6 C7 1.527(4)
C7 H7 0.9800
C7 C8 1.550(4)
C7 C12 1.536(4)
C8 H8 0.9800
C8 C9 1.514(4)
C9 H9A 0.9700
C9 H9B 0.9700
C9 C10 1.523(5)
C10 H10A 0.9700
C10 H10B 0.9700
C10 C11 1.528(5)
C11 H11A 0.9700
C11 H11B 0.9700
C12 H12A 0.9700
C12 H12B 0.9700
C12 C13 1.499(5)
C13 H13A 0.9700
C13 H13B 0.9700
C14 H14 0.9800
C14 C15 1.511(5)
C14 C16 1.506(5)
